data_4102188
loop_
_publ_author_name
'Connor L. Martin'
'Larry E. Overman'
'Jason M. Rohde'

_publ_section_title
;
 Total Synthesis of (\+-)- and (-)-Actinophyllic Acid
;
_journal_name_full 'Journal of the American Chemical Society'
_journal_page_first 4894
_journal_page_last 4906
_journal_paper_doi 10.1021/ja100178u
_journal_volume 132
_journal_year 2010
_chemical_absolute_configuration syn
_chemical_formula_sum 'C18 H20 N2 O4.5'
_chemical_formula_weight 336.36
_chemical_name_systematic
; 
 ? 
;
_space_group_IT_number 19
_symmetry_cell_setting orthorhombic
_symmetry_space_group_name_Hall 'P 2ac 2ab'
_symmetry_space_group_name_H-M 'P 21 21 21'
_atom_sites_solution_hydrogens geom
_atom_sites_solution_primary direct
_atom_sites_solution_secondary difmap
_audit_creation_method SHELXTL
_cell_angle_alpha 90.00
_cell_angle_beta 90.00
_cell_angle_gamma 90.00
_cell_formula_units_Z 8
_cell_length_a 13.271(2)
_cell_length_b 15.261(3)
_cell_length_c 15.572(3)
_cell_measurement_reflns_used 9964
_cell_measurement_temperature 153(2)
_cell_measurement_theta_max 27.87
_cell_measurement_theta_min 2.42
_cell_volume 3153.8(10)
_computing_cell_refinement 'Bruker SAINT'
_computing_data_collection 'Bruker APEX2'
_computing_data_reduction 'Bruker SAINT'
_computing_molecular_graphics 'Bruker SHELXTL'
_computing_publication_material 'Bruker SHELXTL'
_computing_structure_refinement 'SHELXL-97 (Sheldrick, 2008)'
_computing_structure_solution 'SHELXS-97 (Sheldrick, 2008)'
_diffrn_ambient_temperature 153(2)
_diffrn_measured_fraction_theta_full 0.998
_diffrn_measured_fraction_theta_max 0.998
_diffrn_measurement_device_type 'Bruker SMART APEX II CCD'
_diffrn_measurement_method 'phi and omega'
_diffrn_radiation_monochromator graphite
_diffrn_radiation_source 'fine-focus sealed tube'
_diffrn_radiation_type MoK\a
_diffrn_radiation_wavelength 0.71073
_diffrn_reflns_av_R_equivalents 0.0783
_diffrn_reflns_av_sigmaI/netI 0.0596
_diffrn_reflns_limit_h_max 16
_diffrn_reflns_limit_h_min -16
_diffrn_reflns_limit_k_max 19
_diffrn_reflns_limit_k_min -19
_diffrn_reflns_limit_l_max 19
_diffrn_reflns_limit_l_min -19
_diffrn_reflns_number 34368
_diffrn_reflns_theta_full 27.10
_diffrn_reflns_theta_max 27.10
_diffrn_reflns_theta_min 1.87
_exptl_absorpt_coefficient_mu 0.103
_exptl_absorpt_correction_T_max 0.9858
_exptl_absorpt_correction_T_min 0.9768
_exptl_absorpt_correction_type multi-scan
_exptl_absorpt_process_details 'Bruker SADABS'
_exptl_crystal_colour colourless
_exptl_crystal_density_diffrn 1.417
_exptl_crystal_density_meas ?
_exptl_crystal_density_method 'not measured'
_exptl_crystal_description polyhedron
_exptl_crystal_F_000 1424
_exptl_crystal_size_max 0.23
_exptl_crystal_size_mid 0.14
_exptl_crystal_size_min 0.14
_refine_diff_density_max 0.888
_refine_diff_density_min -0.357
_refine_diff_density_rms 0.087
_refine_ls_extinction_method none
_refine_ls_goodness_of_fit_ref 1.084
_refine_ls_hydrogen_treatment constr
_refine_ls_matrix_type full
_refine_ls_number_parameters 443
_refine_ls_number_reflns 6924
_refine_ls_number_restraints 0
_refine_ls_restrained_S_all 1.084
_refine_ls_R_factor_all 0.0785
_refine_ls_R_factor_gt 0.0647
_refine_ls_shift/su_max 0.000
_refine_ls_shift/su_mean 0.000
_refine_ls_structure_factor_coef Fsqd
_refine_ls_weighting_details 'calc w=1/[\s^2^(Fo^2^)+(0.1159P)^2^+1.2904P] where P=(Fo^2^+2Fc^2^)/3'
_refine_ls_weighting_scheme calc
_refine_ls_wR_factor_gt 0.1775
_refine_ls_wR_factor_ref 0.1882
_reflns_number_gt 5839
_reflns_number_total 6924
_reflns_threshold_expression >2sigma(I)
_cod_data_source_file ja100178u_si_004.cif
_cod_data_source_block leo223
_cod_depositor_comments
;
The following automatic conversions were performed:

'_exptl_crystal_density_meas' value 'none' was changed to '?' - the
value is perceived as not measured.

Automatic conversion script
Id: cif_fix_values 3008 2015-01-20 13:52:24Z robertas 
;
_cod_original_cell_volume 3154.0(10)
_cod_original_formula_sum 'C18 H20 N2 O4.50'
_cod_database_code 4102188

loop_
_symmetry_equiv_pos_as_xyz
'x, y, z'
'-x+1/2, -y, z+1/2'
'-x, y+1/2, -z+1/2'
'x+1/2, -y+1/2, -z'

loop_
_atom_site_label
_atom_site_type_symbol
_atom_site_fract_x
_atom_site_fract_y
_atom_site_fract_z
_atom_site_U_iso_or_equiv
_atom_site_adp_type
_atom_site_occupancy
_atom_site_symmetry_multiplicity
_atom_site_calc_flag
_atom_site_refinement_flags
O20 O 0.81071(19) 0.63245(18) 0.31809(19) 0.0325(6) Uani 1 1 d .
O22 O 0.70477(19) 0.66096(16) 0.08164(16) 0.0275(5) Uani 1 1 d .
O22' O 0.65974(17) 0.74436(16) 0.19322(16) 0.0263(5) Uani 1 1 d .
N1 N 0.4480(2) 0.66178(19) 0.21368(18) 0.0221(6) Uani 1 1 d .
H1A H 0.4462 0.6804 0.1602 0.027 Uiso 1 1 calc R
N4 N 0.5674(2) 0.45560(18) 0.39516(19) 0.0203(6) Uani 1 1 d .
H4A H 0.5073 0.4354 0.4187 0.024 Uiso 1 1 calc R
C2 C 0.5257(2) 0.6167(2) 0.2500(2) 0.0214(7) Uani 1 1 d .
C3 C 0.5749(2) 0.4198(2) 0.3070(2) 0.0254(7) Uani 1 1 d .
H3A H 0.5173 0.4420 0.2730 0.030 Uiso 1 1 calc R
H3B H 0.5688 0.3552 0.3100 0.030 Uiso 1 1 calc R
C5 C 0.6516(2) 0.4277(2) 0.4540(2) 0.0236(7) Uani 1 1 d .
H5A H 0.6864 0.3756 0.4306 0.028 Uiso 1 1 calc R
H5B H 0.6248 0.4130 0.5116 0.028 Uiso 1 1 calc R
C6 C 0.7248(2) 0.5055(2) 0.4600(2) 0.0247(7) Uani 1 1 d .
H6A H 0.7918 0.4889 0.4372 0.030 Uiso 1 1 calc R
H6B H 0.7328 0.5243 0.5205 0.030 Uiso 1 1 calc R
C7 C 0.5023(2) 0.5981(2) 0.3343(2) 0.0194(6) Uani 1 1 d .
C8 C 0.4028(2) 0.6329(2) 0.3502(2) 0.0199(6) Uani 1 1 d .
C9 C 0.3388(2) 0.6341(2) 0.4212(2) 0.0229(7) Uani 1 1 d .
H9A H 0.3564 0.6041 0.4725 0.028 Uiso 1 1 calc R
C10 C 0.2487(2) 0.6801(2) 0.4153(2) 0.0273(7) Uani 1 1 d .
H10A H 0.2053 0.6829 0.4638 0.033 Uiso 1 1 calc R
C11 C 0.2208(3) 0.7226(2) 0.3388(3) 0.0297(8) Uani 1 1 d .
H11A H 0.1589 0.7539 0.3367 0.036 Uiso 1 1 calc R
C12 C 0.2811(3) 0.7197(2) 0.2670(2) 0.0253(7) Uani 1 1 d .
H12A H 0.2616 0.7478 0.2151 0.030 Uiso 1 1 calc R
C13 C 0.3726(2) 0.6738(2) 0.2733(2) 0.0205(6) Uani 1 1 d .
C14 C 0.6724(3) 0.4425(2) 0.2598(2) 0.0267(7) Uani 1 1 d .
H14A H 0.6709 0.4120 0.2037 0.032 Uiso 1 1 calc R
H14C H 0.7289 0.4171 0.2931 0.032 Uiso 1 1 calc R
C15 C 0.6982(3) 0.5401(2) 0.2423(2) 0.0249(7) Uani 1 1 d .
H15A H 0.7571 0.5395 0.2023 0.030 Uiso 1 1 calc R
C16 C 0.6146(2) 0.5917(2) 0.1953(2) 0.0222(7) Uani 1 1 d .
H16A H 0.5889 0.5534 0.1480 0.027 Uiso 1 1 calc R
C19 C 0.6785(2) 0.5801(2) 0.4056(2) 0.0218(7) Uani 1 1 d .
H19A H 0.6853 0.6365 0.4378 0.026 Uiso 1 1 calc R
C20 C 0.7331(2) 0.5883(2) 0.3208(2) 0.0240(7) Uani 1 1 d .
C21 C 0.5666(2) 0.5556(2) 0.4008(2) 0.0205(7) Uani 1 1 d .
H21A H 0.5365 0.5708 0.4577 0.025 Uiso 1 1 calc R
C22 C 0.6627(2) 0.6738(2) 0.1528(2) 0.0216(7) Uani 1 1 d .
O20B O 0.44094(18) 1.07075(18) -0.11096(18) 0.0315(6) Uani 1 1 d .
O22B O 0.53340(18) 0.82919(16) -0.08558(16) 0.0252(5) Uani 1 1 d .
O22C O 0.59322(17) 0.93591(16) -0.00177(15) 0.0232(5) Uani 1 1 d .
N1B N 0.7982(2) 0.96013(18) -0.0857(2) 0.0214(6) Uani 1 1 d .
H1BA H 0.7993 0.9057 -0.0671 0.026 Uiso 1 1 calc R
N4B N 0.6829(2) 1.14212(18) -0.29120(18) 0.0204(6) Uani 1 1 d .
H4BA H 0.7436 1.1646 -0.3115 0.024 Uiso 1 1 calc R
C2B C 0.7208(2) 0.9976(2) -0.1304(2) 0.0199(6) Uani 1 1 d .
C3B C 0.6739(3) 1.0499(2) -0.3230(2) 0.0248(7) Uani 1 1 d .
H3BA H 0.7296 1.0148 -0.2984 0.030 Uiso 1 1 calc R
H3BB H 0.6820 1.0498 -0.3862 0.030 Uiso 1 1 calc R
C5B C 0.5997(2) 1.2023(2) -0.3210(2) 0.0228(7) Uani 1 1 d .
H5BA H 0.5660 1.1778 -0.3724 0.027 Uiso 1 1 calc R
H5BB H 0.6273 1.2607 -0.3358 0.027 Uiso 1 1 calc R
C6B C 0.5248(2) 1.2099(2) -0.2464(2) 0.0242(7) Uani 1 1 d .
H6BA H 0.4586 1.1854 -0.2631 0.029 Uiso 1 1 calc R
H6BB H 0.5154 1.2721 -0.2301 0.029 Uiso 1 1 calc R
C7B C 0.7452(2) 1.0829(2) -0.1497(2) 0.0205(6) Uani 1 1 d .
C8B C 0.8448(2) 1.0986(2) -0.1162(2) 0.0204(7) Uani 1 1 d .
C9B C 0.9093(2) 1.1709(2) -0.1156(2) 0.0230(7) Uani 1 1 d .
H9BA H 0.8923 1.2230 -0.1457 0.028 Uiso 1 1 calc R
C10B C 0.9988(2) 1.1647(2) -0.0699(2) 0.0247(7) Uani 1 1 d .
H10B H 1.0433 1.2134 -0.0686 0.030 Uiso 1 1 calc R
C11B C 1.0247(2) 1.0884(3) -0.0259(2) 0.0282(8) Uani 1 1 d .
H11B H 1.0854 1.0871 0.0065 0.034 Uiso 1 1 calc R
C12B C 0.9640(3) 1.0140(2) -0.0282(2) 0.0252(7) Uani 1 1 d .
H12B H 0.9828 0.9615 0.0003 0.030 Uiso 1 1 calc R
C13B C 0.8744(2) 1.0204(2) -0.0742(2) 0.0218(7) Uani 1 1 d .
C14B C 0.5737(2) 1.0053(2) -0.3006(2) 0.0244(7) Uani 1 1 d .
H14B H 0.5726 0.9476 -0.3297 0.029 Uiso 1 1 calc R
H14D H 0.5188 1.0408 -0.3260 0.029 Uiso 1 1 calc R
C15B C 0.5477(2) 0.9900(2) -0.2049(2) 0.0221(7) Uani 1 1 d .
H15B H 0.4879 0.9501 -0.2047 0.026 Uiso 1 1 calc R
C16B C 0.6308(2) 0.9416(2) -0.1525(2) 0.0214(6) Uani 1 1 d .
H16B H 0.6560 0.8927 -0.1895 0.026 Uiso 1 1 calc R
C19B C 0.5699(2) 1.1573(2) -0.1701(2) 0.0210(7) Uani 1 1 d .
H19B H 0.5632 1.1933 -0.1167 0.025 Uiso 1 1 calc R
C20B C 0.5144(2) 1.0728(2) -0.1574(2) 0.0231(7) Uani 1 1 d .
C21B C 0.6835(2) 1.1501(2) -0.1933(2) 0.0180(6) Uani 1 1 d .
H21B H 0.7146 1.2081 -0.1795 0.022 Uiso 1 1 calc R
C22B C 0.5818(2) 0.8988(2) -0.0726(2) 0.0196(7) Uani 1 1 d .
O1 O 0.6251(2) 0.65884(18) -0.09067(18) 0.0334(6) Uani 1 1 d .
O2 O 0.7548(2) 0.81625(18) 0.02571(18) 0.0343(6) Uani 1 1 d .
O3 O 0.9428(2) 0.76782(19) -0.04648(18) 0.0372(6) Uani 1 1 d .

loop_
_atom_site_aniso_label
_atom_site_aniso_U_11
_atom_site_aniso_U_22
_atom_site_aniso_U_33
_atom_site_aniso_U_23
_atom_site_aniso_U_13
_atom_site_aniso_U_12
O20 0.0178(11) 0.0403(15) 0.0395(15) 0.0079(12) -0.0004(11) -0.0083(11)
O22 0.0278(13) 0.0287(12) 0.0261(13) 0.0007(11) 0.0051(11) 0.0019(10)
O22' 0.0188(11) 0.0294(13) 0.0307(13) -0.0056(10) 0.0050(10) -0.0054(10)
N1 0.0169(13) 0.0256(14) 0.0238(14) 0.0058(11) -0.0036(11) -0.0028(11)
N4 0.0096(11) 0.0251(14) 0.0263(14) 0.0040(11) -0.0004(10) 0.0013(10)
C2 0.0153(14) 0.0231(15) 0.0259(17) 0.0006(13) 0.0001(13) -0.0011(12)
C3 0.0190(15) 0.0240(16) 0.0331(19) 0.0003(14) 0.0047(14) -0.0016(13)
C5 0.0141(14) 0.0249(16) 0.0318(18) 0.0051(14) -0.0034(14) -0.0030(12)
C6 0.0131(14) 0.0302(17) 0.0307(18) 0.0017(15) -0.0034(13) -0.0011(14)
C7 0.0129(14) 0.0220(15) 0.0233(16) 0.0010(13) 0.0005(12) -0.0018(12)
C8 0.0106(13) 0.0220(15) 0.0270(17) 0.0001(13) -0.0009(12) -0.0008(12)
C9 0.0162(14) 0.0262(16) 0.0263(17) 0.0024(14) -0.0021(13) 0.0016(12)
C10 0.0156(15) 0.0346(18) 0.0317(18) 0.0011(16) 0.0044(14) 0.0022(14)
C11 0.0167(15) 0.0303(18) 0.042(2) 0.0055(16) -0.0024(15) 0.0043(13)
C12 0.0183(15) 0.0247(16) 0.0329(19) 0.0051(14) -0.0071(14) -0.0013(13)
C13 0.0129(14) 0.0243(15) 0.0242(16) 0.0035(13) -0.0027(12) -0.0029(12)
C14 0.0256(17) 0.0260(16) 0.0287(18) -0.0037(14) 0.0043(15) 0.0054(14)
C15 0.0187(15) 0.0255(16) 0.0304(19) 0.0050(14) 0.0089(14) 0.0011(13)
C16 0.0144(14) 0.0263(16) 0.0260(17) 0.0004(14) 0.0006(13) 0.0014(12)
C19 0.0112(13) 0.0245(16) 0.0298(18) -0.0012(14) -0.0031(13) -0.0010(12)
C20 0.0135(14) 0.0236(16) 0.0349(19) 0.0065(14) -0.0010(14) 0.0037(12)
C21 0.0129(14) 0.0230(15) 0.0254(17) 0.0003(13) -0.0026(13) -0.0009(12)
C22 0.0123(13) 0.0289(17) 0.0238(16) 0.0016(14) -0.0017(12) -0.0006(12)
O20B 0.0163(11) 0.0409(14) 0.0374(15) 0.0084(12) 0.0102(11) 0.0003(10)
O22B 0.0215(11) 0.0250(12) 0.0291(12) 0.0019(10) -0.0008(10) -0.0054(10)
O22C 0.0140(10) 0.0292(12) 0.0265(13) -0.0043(10) 0.0023(9) -0.0016(9)
N1B 0.0156(13) 0.0206(13) 0.0282(15) 0.0046(12) 0.0021(12) 0.0031(10)
N4B 0.0103(11) 0.0283(14) 0.0225(14) 0.0032(11) 0.0022(10) 0.0022(10)
C2B 0.0112(13) 0.0261(16) 0.0224(16) -0.0009(13) 0.0011(12) 0.0007(12)
C3B 0.0202(16) 0.0262(17) 0.0281(18) -0.0001(14) 0.0024(14) 0.0016(13)
C5B 0.0125(14) 0.0305(17) 0.0253(17) 0.0067(14) 0.0002(13) 0.0020(13)
C6B 0.0158(14) 0.0294(17) 0.0274(18) 0.0065(14) 0.0005(14) 0.0040(13)
C7B 0.0123(13) 0.0250(16) 0.0242(16) 0.0001(13) 0.0022(13) 0.0005(12)
C8B 0.0103(13) 0.0291(17) 0.0218(16) 0.0023(13) 0.0004(12) 0.0017(12)
C9B 0.0167(15) 0.0253(16) 0.0269(17) 0.0029(14) 0.0008(13) -0.0016(13)
C10B 0.0144(14) 0.0304(17) 0.0292(18) 0.0015(15) -0.0008(13) -0.0041(13)
C11B 0.0107(14) 0.041(2) 0.033(2) 0.0033(16) -0.0040(13) -0.0023(14)
C12B 0.0179(15) 0.0299(17) 0.0277(18) 0.0043(14) -0.0003(13) 0.0031(13)
C13B 0.0142(14) 0.0246(16) 0.0267(16) -0.0005(13) 0.0047(13) 0.0001(12)
C14B 0.0188(15) 0.0286(17) 0.0257(17) -0.0010(14) -0.0039(13) -0.0032(13)
C15B 0.0146(14) 0.0276(16) 0.0240(17) -0.0004(14) -0.0011(12) -0.0031(13)
C16B 0.0182(14) 0.0222(15) 0.0239(16) -0.0003(13) -0.0007(13) -0.0012(13)
C19B 0.0129(14) 0.0290(16) 0.0213(16) -0.0003(13) -0.0007(12) 0.0024(12)
C20B 0.0167(15) 0.0299(17) 0.0226(17) 0.0043(14) -0.0056(13) 0.0030(13)
C21B 0.0089(12) 0.0244(15) 0.0209(15) 0.0012(13) -0.0013(12) -0.0021(11)
C22B 0.0097(13) 0.0232(15) 0.0257(17) 0.0011(13) -0.0005(12) 0.0046(11)
O1 0.0261(12) 0.0373(14) 0.0367(14) -0.0074(12) -0.0076(11) 0.0082(11)
O2 0.0264(14) 0.0368(14) 0.0396(15) 0.0095(12) -0.0031(11) 0.0001(11)
O3 0.0324(14) 0.0445(16) 0.0345(15) 0.0091(12) 0.0025(13) 0.0008(12)

loop_
_atom_type_symbol
_atom_type_description
_atom_type_scat_dispersion_real
_atom_type_scat_dispersion_imag
_atom_type_scat_source
C C 0.0033 0.0016 'International Tables Vol C Tables 4.2.6.8 and 6.1.1.4'
H H 0.0000 0.0000 'International Tables Vol C Tables 4.2.6.8 and 6.1.1.4'
N N 0.0061 0.0033 'International Tables Vol C Tables 4.2.6.8 and 6.1.1.4'
O O 0.0106 0.0060 'International Tables Vol C Tables 4.2.6.8 and 6.1.1.4'

loop_
_geom_angle_atom_site_label_1
_geom_angle_atom_site_label_2
_geom_angle_atom_site_label_3
_geom_angle
C2 N1 C13 109.8(3)
C3 N4 C5 114.2(3)
C3 N4 C21 114.9(3)
C5 N4 C21 104.6(2)
N1 C2 C7 109.2(3)
N1 C2 C16 119.2(3)
C7 C2 C16 131.6(3)
N4 C3 C14 114.8(3)
N4 C5 C6 106.7(3)
C5 C6 C19 106.5(3)
C2 C7 C8 107.0(3)
C2 C7 C21 128.4(3)
C8 C7 C21 124.4(3)
C9 C8 C13 119.6(3)
C9 C8 C7 134.2(3)
C13 C8 C7 106.2(3)
C10 C9 C8 118.6(3)
C9 C10 C11 121.0(3)
C12 C11 C10 121.4(3)
C11 C12 C13 117.5(3)
N1 C13 C12 130.4(3)
N1 C13 C8 107.8(3)
C12 C13 C8 121.8(3)
C3 C14 C15 119.3(3)
C20 C15 C16 111.0(3)
C20 C15 C14 113.3(3)
C16 C15 C14 114.4(3)
C2 C16 C15 115.1(3)
C2 C16 C22 111.0(3)
C15 C16 C22 108.5(3)
C20 C19 C21 116.2(3)
C20 C19 C6 110.4(3)
C21 C19 C6 103.4(3)
O20 C20 C15 119.9(3)
O20 C20 C19 118.5(3)
C15 C20 C19 121.6(3)
C7 C21 N4 113.5(3)
C7 C21 C19 118.9(3)
N4 C21 C19 103.9(3)
O22' C22 O22 126.4(3)
O22' C22 C16 117.9(3)
O22 C22 C16 115.6(3)
C2B N1B C13B 109.8(3)
C3B N4B C5B 114.3(3)
C3B N4B C21B 113.9(3)
C5B N4B C21B 105.1(2)
N1B C2B C7B 109.3(3)
N1B C2B C16B 118.3(3)
C7B C2B C16B 132.3(3)
N4B C3B C14B 114.3(3)
N4B C5B C6B 106.7(3)
C5B C6B C19B 106.9(3)
C2B C7B C8B 107.1(3)
C2B C7B C21B 128.9(3)
C8B C7B C21B 124.0(3)
C9B C8B C13B 119.6(3)
C9B C8B C7B 134.0(3)
C13B C8B C7B 106.3(3)
C10B C9B C8B 118.2(3)
C9B C10B C11B 121.4(3)
C12B C11B C10B 121.7(3)
C13B C12B C11B 116.8(3)
N1B C13B C12B 130.3(3)
N1B C13B C8B 107.4(3)
C12B C13B C8B 122.2(3)
C3B C14B C15B 118.6(3)
C20B C15B C14B 113.9(3)
C20B C15B C16B 110.1(3)
C14B C15B C16B 114.7(3)
C2B C16B C22B 112.8(3)
C2B C16B C15B 114.3(3)
C22B C16B C15B 108.9(3)
C20B C19B C6B 110.8(3)
C20B C19B C21B 116.6(3)
C6B C19B C21B 103.5(3)
O20B C20B C19B 119.7(3)
O20B C20B C15B 119.9(3)
C19B C20B C15B 120.3(3)
C7B C21B N4B 113.9(3)
C7B C21B C19B 118.7(3)
N4B C21B C19B 103.4(2)
O22C C22B O22B 125.9(3)
O22C C22B C16B 117.9(3)
O22B C22B C16B 116.2(3)

loop_
_geom_bond_atom_site_label_1
_geom_bond_atom_site_label_2
_geom_bond_distance
O20 C20 1.232(4)
O22 C22 1.256(4)
O22' C22 1.248(4)
N1 C2 1.363(4)
N1 C13 1.377(4)
N4 C3 1.480(5)
N4 C5 1.507(4)
N4 C21 1.528(4)
C2 C7 1.379(5)
C2 C16 1.504(5)
C3 C14 1.528(5)
C5 C6 1.536(5)
C6 C19 1.548(5)
C7 C8 1.444(4)
C7 C21 1.490(5)
C8 C9 1.395(5)
C8 C13 1.409(5)
C9 C10 1.389(5)
C10 C11 1.406(5)
C11 C12 1.376(6)
C12 C13 1.405(5)
C14 C15 1.553(5)
C15 C20 1.500(5)
C15 C16 1.544(5)
C16 C22 1.555(5)
C19 C20 1.511(5)
C19 C21 1.533(4)
O20B C20B 1.214(4)
O22B C22B 1.258(4)
O22C C22B 1.249(4)
N1B C2B 1.366(4)
N1B C13B 1.378(4)
N4B C3B 1.497(4)
N4B C5B 1.510(4)
N4B C21B 1.530(4)
C2B C7B 1.374(5)
C2B C16B 1.509(4)
C3B C14B 1.534(5)
C5B C6B 1.534(5)
C6B C19B 1.554(5)
C7B C8B 1.442(4)
C7B C21B 1.478(4)
C8B C9B 1.397(5)
C8B C13B 1.416(5)
C9B C10B 1.388(5)
C10B C11B 1.395(5)
C11B C12B 1.392(5)
C12B C13B 1.392(5)
C14B C15B 1.548(5)
C15B C20B 1.529(5)
C15B C16B 1.558(4)
C16B C22B 1.548(5)
C19B C20B 1.500(5)
C19B C21B 1.554(4)
